data_4514368
loop_
_publ_author_name
'Chang, Zhiduo'
'Jing, Xu'
'He, Cheng'
'Liu, Xin'
'Duan, Chunying'

_publ_section_title
;
 Silver Clusters as Robust Nodes and \p--Activation Sites for the
 Construction of Heterogeneous Catalysts for the Cycloaddition of
 Propargylamines
;
_journal_issue 2
_journal_name_full 'ACS Catalysis'
_journal_page_first 1384
_journal_paper_doi 10.1021/acscatal.7b02844
_journal_volume 8
_journal_year 2018
_chemical_formula_sum 'C120 H162 Ag8 F0 N60 O18 S13'
_chemical_formula_weight 4012.84
_space_group_IT_number 205
_symmetry_cell_setting cubic
_symmetry_space_group_name_Hall '-P 2ac 2ab 3'
_symmetry_space_group_name_H-M 'P a -3'
_atom_sites_solution_hydrogens geom
_atom_sites_solution_primary direct
_atom_sites_solution_secondary difmap
_audit_creation_method SHELXL-97
_audit_update_record
;
2017-12-30 # Formatted by publCIF

;
_cell_angle_alpha 90.00
_cell_angle_beta 90.00
_cell_angle_gamma 90.00
_cell_formula_units_Z 4
_cell_length_a 35.835(11)
_cell_length_b 35.835(11)
_cell_length_c 35.835(11)
_cell_measurement_reflns_used 9370
_cell_measurement_temperature 230(2)
_cell_measurement_theta_max 14.77
_cell_measurement_theta_min 2.27
_cell_volume 46017(2)
_computing_structure_refinement 'SHELXL-97 (Sheldrick, 1997)'
_computing_structure_solution 'SHELXS-97 (Sheldrick, 1990)'
_diffrn_ambient_temperature 230(2)
_diffrn_measured_fraction_theta_full 0.996
_diffrn_measured_fraction_theta_max 0.996
_diffrn_measurement_device_type 'CCD area detector'
_diffrn_measurement_method 'phi and omega scans'
_diffrn_radiation_monochromator graphite
_diffrn_radiation_source 'fine-focus sealed tube'
_diffrn_radiation_type MoK\a
_diffrn_radiation_wavelength 0.71073
_diffrn_reflns_av_R_equivalents 0.1292
_diffrn_reflns_av_sigmaI/netI 0.1630
_diffrn_reflns_limit_h_max 40
_diffrn_reflns_limit_h_min -40
_diffrn_reflns_limit_k_max 40
_diffrn_reflns_limit_k_min -40
_diffrn_reflns_limit_l_max 27
_diffrn_reflns_limit_l_min -39
_diffrn_reflns_number 189473
_diffrn_reflns_theta_full 24.00
_diffrn_reflns_theta_max 24.00
_diffrn_reflns_theta_min 1.39
_exptl_absorpt_coefficient_mu 0.419
_exptl_absorpt_correction_type none
_exptl_crystal_colour colorless
_exptl_crystal_density_diffrn 0.579
_exptl_crystal_density_method 'not measured'
_exptl_crystal_description block
_exptl_crystal_F_000 8120
_exptl_crystal_size_max 0.40
_exptl_crystal_size_mid 0.40
_exptl_crystal_size_min 0.40
_platon_squeeze_details
;
;
_refine_diff_density_max 0.377
_refine_diff_density_min -0.374
_refine_diff_density_rms 0.059
_refine_ls_extinction_method none
_refine_ls_goodness_of_fit_ref 1.072
_refine_ls_hydrogen_treatment mixed
_refine_ls_matrix_type full
_refine_ls_number_parameters 331
_refine_ls_number_reflns 12001
_refine_ls_number_restraints 604
_refine_ls_restrained_S_all 1.531
_refine_ls_R_factor_all 0.2806
_refine_ls_R_factor_gt 0.0985
_refine_ls_shift/su_max 0.006
_refine_ls_shift/su_mean 0.001
_refine_ls_structure_factor_coef Fsqd
_refine_ls_weighting_details 'calc w=1/[\s^2^(Fo^2^)+(0.0550P)^2^+0.1500P] where P=(Fo^2^+2Fc^2^)/3'
_refine_ls_weighting_scheme calc
_refine_ls_wR_factor_gt 0.2249
_refine_ls_wR_factor_ref 0.2409
_reflns_number_gt 2492
_reflns_number_total 12001
_reflns_threshold_expression >2sigma(I)
_cod_data_source_file cs7b02844_si_003.cif
_cod_data_source_block ag8
_cod_depositor_comments 'Adding full bibliography for 4514366--4514368.cif.'
_cod_original_cell_volume 46018(24)
_cod_original_sg_symbol_H-M Pa-3
_cod_database_code 4514368
_publcif_datablock.id {a852543b-5d75-4bc3-9ed1-d55b92182355}

_publcif_info_exptl_table_max_cols 4
_publcif_info_exptl_table_use_headnotes n
_publcif_funding_html
;
;

loop_
_symmetry_equiv_pos_as_xyz
'x, y, z'
'-x+1/2, -y, z+1/2'
'-x, y+1/2, -z+1/2'
'x+1/2, -y+1/2, -z'
'z, x, y'
'z+1/2, -x+1/2, -y'
'-z+1/2, -x, y+1/2'
'-z, x+1/2, -y+1/2'
'y, z, x'
'-y, z+1/2, -x+1/2'
'y+1/2, -z+1/2, -x'
'-y+1/2, -z, x+1/2'
'-x, -y, -z'
'x-1/2, y, -z-1/2'
'x, -y-1/2, z-1/2'
'-x-1/2, y-1/2, z'
'-z, -x, -y'
'-z-1/2, x-1/2, y'
'z-1/2, x, -y-1/2'
'z, -x-1/2, y-1/2'
'-y, -z, -x'
'y, -z-1/2, x-1/2'
'-y-1/2, z-1/2, x'
'y-1/2, z, -x-1/2'

loop_
_atom_site_label
_atom_site_type_symbol
_atom_site_fract_x
_atom_site_fract_y
_atom_site_fract_z
_atom_site_U_iso_or_equiv
_atom_site_adp_type
_atom_site_occupancy
_atom_site_symmetry_multiplicity
_atom_site_calc_flag
_atom_site_refinement_flags
_atom_site_disorder_assembly
_atom_site_disorder_group
Ag1 Ag -0.54916(2) 0.45084(2) 0.45084(2) 0.1657(4) Uani 1 3 d S . .
Ag2 Ag -0.46620(2) 0.49443(2) 0.421768(19) 0.1757(3) Uani 1 1 d . . .
S3 S -0.5000 0.5000 0.5000 0.1191(14) Uani 1 6 d S . .
S1 S -0.50444(6) 0.44203(6) 0.39747(6) 0.1668(10) Uani 1 1 d . . .
S2 S -0.40068(6) 0.48473(6) 0.44136(6) 0.1657(10) Uani 1 1 d . A .
N11 N -0.56101(15) 0.44789(17) 0.35357(16) 0.216(3) Uani 1 1 d DU . .
H11A H -0.5746 0.4550 0.3348 0.259 Uiso 1 1 calc R . .
H11B H -0.5701 0.4325 0.3700 0.259 Uiso 1 1 calc RD . .
N12 N -0.51042(17) 0.48359(16) 0.33386(13) 0.2095(19) Uani 1 1 d DU . .
N13 N -0.53292(16) 0.49071(16) 0.30447(14) 0.2225(17) Uani 1 1 d DU . .
N14 N -0.6047(2) 0.5530(2) 0.1548(2) 0.2630(17) Uani 1 1 d U . .
H14A H -0.6258 0.5410 0.1549 0.316 Uiso 1 1 calc R . .
N15 N -0.5736(2) 0.6032(2) 0.1303(2) 0.262(2) Uani 1 1 d U . .
C11 C -0.52341(17) 0.46153(19) 0.35747(18) 0.202(2) Uani 1 1 d DU . .
C12 C -0.51587(15) 0.5138(2) 0.28318(19) 0.2365(18) Uani 1 1 d DU . .
C13 C -0.47701(16) 0.5318(2) 0.2869(2) 0.248(3) Uani 1 1 d DU . .
H13A H -0.4620 0.5175 0.3042 0.372 Uiso 1 1 calc R . .
H13B H -0.4796 0.5572 0.2960 0.372 Uiso 1 1 calc R . .
H13C H -0.4649 0.5322 0.2627 0.372 Uiso 1 1 calc R . .
C14 C -0.53750(15) 0.52460(19) 0.24714(17) 0.2484(16) Uani 1 1 d DU . .
C15 C -0.57175(16) 0.5076(2) 0.23990(16) 0.2511(16) Uani 1 1 d DU . .
H15A H -0.5818 0.4908 0.2574 0.301 Uiso 1 1 calc R . .
C16 C -0.59075(18) 0.51497(19) 0.20782(17) 0.2585(17) Uani 1 1 d DU . .
H16A H -0.6121 0.5011 0.2015 0.310 Uiso 1 1 calc R . .
C17 C -0.57825(17) 0.5432(2) 0.18470(19) 0.2583(16) Uani 1 1 d DU . .
C18 C -0.54503(17) 0.5601(2) 0.19099(17) 0.2566(17) Uani 1 1 d DU . .
H18A H -0.5355 0.5775 0.1738 0.308 Uiso 1 1 calc R . .
C19 C -0.52534(18) 0.55144(19) 0.22264(16) 0.2519(17) Uani 1 1 d DU . .
H19A H -0.5030 0.5642 0.2277 0.302 Uiso 1 1 calc R . .
C20 C -0.6000(3) 0.5785(3) 0.1273(3) 0.264(2) Uani 1 1 d U . .
C21 C -0.38536(19) 0.44090(15) 0.42280(14) 0.2080(19) Uani 1 1 d DU . .
N21 N -0.3566(3) 0.4531(4) 0.3967(3) 0.235(4) Uiso 0.50 1 d PDU A 1
H21A H -0.3516 0.4773 0.3922 0.282 Uiso 0.50 1 d PR A 1
H21B H -0.3445 0.4352 0.3839 0.282 Uiso 0.50 1 d PR A 1
N22 N -0.4046(3) 0.41353(19) 0.4173(2) 0.215(3) Uiso 0.50 1 d PDU A 1
H22A H -0.4267 0.4120 0.4291 0.258 Uiso 0.50 1 d PR A 1
N23 N -0.3922(2) 0.39030(17) 0.3901(3) 0.225(2) Uiso 0.50 1 d PDU A 1
N24 N -0.3601(5) 0.2449(4) 0.2907(5) 0.250(2) Uiso 0.50 1 d PU A 1
H24A H -0.3743 0.2432 0.2700 0.300 Uiso 0.50 1 d PR A 1
N25 N -0.3274(5) 0.1941(5) 0.2701(4) 0.242(3) Uiso 0.50 1 d PU A 1
C22 C -0.4088(2) 0.3587(2) 0.3930(3) 0.241(2) Uiso 0.50 1 d PDU A 1
C23 C -0.4432(2) 0.3440(3) 0.4139(3) 0.231(6) Uiso 0.50 1 d PDU A 1
H23A H -0.4549 0.3643 0.4275 0.347 Uiso 0.50 1 calc PR A 1
H23B H -0.4357 0.3247 0.4313 0.347 Uiso 0.50 1 calc PR A 1
H23C H -0.4609 0.3338 0.3961 0.347 Uiso 0.50 1 calc PR A 1
C24 C -0.39258(9) 0.32893(14) 0.36442(15) 0.2495(19) Uiso 0.50 1 d PDU A 1
C25 C -0.41733(11) 0.30496(11) 0.34688(18) 0.256(2) Uiso 0.50 1 d PDU A 1
H25A H -0.4339 0.2954 0.3656 0.308 Uiso 0.50 1 d PR A 1
C26 C -0.40218(10) 0.27616(14) 0.3259(2) 0.259(2) Uiso 0.50 1 d PDU A 1
H26A H -0.4193 0.2644 0.3090 0.311 Uiso 0.50 1 d PR A 1
C27 C -0.36427(10) 0.26989(10) 0.3315(4) 0.257(2) Uiso 0.50 1 d PDU A 1
C30 C -0.3301(6) 0.2231(6) 0.2992(7) 0.246(3) Uiso 0.50 1 d PU A 1
C28 C -0.34300(9) 0.30236(7) 0.33006(9) 0.2564(13) Uani 1 1 d DU . .
H28A H -0.3172 0.2999 0.3369 0.308 Uiso 1 1 d R A .
C29 C -0.35847(8) 0.33354(8) 0.34687(9) 0.2524(12) Uani 1 1 d DU A .
H29A H -0.3423 0.3483 0.3623 0.303 Uiso 1 1 d R . .
N21' N -0.3652(3) 0.4138(2) 0.4451(3) 0.167(4) Uiso 0.50 1 d PDU A 2
H21C H -0.3617 0.4171 0.4698 0.201 Uiso 0.50 1 d PR A 2
H21D H -0.3573 0.3927 0.4340 0.201 Uiso 0.50 1 d PR A 2
N22' N -0.3978(3) 0.4317(2) 0.3924(2) 0.201(2) Uiso 0.50 1 d PDU A 2
H22B H -0.4160 0.4458 0.3826 0.241 Uiso 0.50 1 d PR A 2
N23' N -0.3840(3) 0.4020(2) 0.37389(19) 0.229(2) Uiso 0.50 1 d PDU A 2
N24' N -0.3395(5) 0.2596(4) 0.2724(5) 0.248(2) Uiso 0.50 1 d PU A 2
H24B H -0.3555 0.2508 0.2552 0.298 Uiso 0.50 1 d PR A 2
N25' N -0.3093(5) 0.2101(5) 0.2575(5) 0.240(3) Uiso 0.50 1 d PU A 2
C22' C -0.3990(3) 0.3934(2) 0.3420(2) 0.239(2) Uiso 0.50 1 d PDU A 2
C23' C -0.4241(3) 0.4189(3) 0.3171(3) 0.234(6) Uiso 0.50 1 d PDU A 2
H23D H -0.4490 0.4085 0.3158 0.350 Uiso 0.50 1 calc PR A 2
H23E H -0.4136 0.4204 0.2922 0.350 Uiso 0.50 1 calc PR A 2
H23F H -0.4252 0.4437 0.3279 0.350 Uiso 0.50 1 calc PR A 2
C24' C -0.38032(14) 0.35600(12) 0.32410(13) 0.246(2) Uiso 0.50 1 d PDU A 2
C26' C -0.38708(11) 0.30554(12) 0.28191(15) 0.256(2) Uiso 0.50 1 d PDU A 2
H26B H -0.3978 0.2934 0.2606 0.308 Uiso 0.50 1 d PR A 2
C25' C -0.40175(14) 0.33745(12) 0.29785(15) 0.254(2) Uiso 0.50 1 d PDU A 2
H25B H -0.4267 0.3444 0.2912 0.305 Uiso 0.50 1 d PR A 2
C27' C -0.35166(12) 0.29486(19) 0.29325(11) 0.251(2) Uiso 0.50 1 d PDU A 2
C30' C -0.3101(6) 0.2386(6) 0.2799(7) 0.243(3) Uiso 0.50 1 d PU A 2
O3W O -0.3146(7) 0.6384(7) 0.5272(7) 0.313(12) Uiso 0.33 1 d P B 2
O4W O -0.4431(19) 0.9288(19) 0.6479(19) 0.41(3) Uiso 0.17 1 d P C 2
O5W O -0.2553(8) 0.8223(8) 0.3673(8) 0.267(12) Uiso 0.25 1 d P D 2
O6W O -0.4703(5) 0.8648(5) 0.6568(5) 0.302(9) Uiso 0.42 1 d P E 2
O1W O -0.42965(19) 0.48827(19) 0.34153(19) 0.101(2) Uiso 0.50 1 d P F 1
O7W O -0.4958(4) 0.8476(4) 0.6773(4) 0.279(7) Uiso 0.50 1 d P G 1
O9W O -0.2922(5) 0.6314(5) 0.5509(5) 0.327(8) Uiso 0.50 1 d P H 1
O2W O -0.60649(13) 0.39351(13) 0.39351(13) 0.189(4) Uiso 1 3 d SD I 2
H2WA H -0.6322(4) 0.3858(15) 0.3909(9) 0.284 Uiso 0.33 1 d PD J 2
H2WB H -0.5996(5) 0.3819(5) 0.3702(5) 0.284 Uiso 0.33 1 d PD K 2

loop_
_atom_site_aniso_label
_atom_site_aniso_U_11
_atom_site_aniso_U_22
_atom_site_aniso_U_33
_atom_site_aniso_U_23
_atom_site_aniso_U_13
_atom_site_aniso_U_12
Ag1 0.1657(4) 0.1657(4) 0.1657(4) 0.0130(5) 0.0130(5) 0.0130(5)
Ag2 0.1843(6) 0.1765(6) 0.1662(6) 0.0077(5) -0.0021(5) 0.0231(5)
S3 0.1191(14) 0.1191(14) 0.1191(14) 0.0089(17) 0.0089(17) 0.0089(17)
S1 0.1790(19) 0.1678(18) 0.1538(17) 0.0174(15) 0.0125(16) 0.0153(16)
S2 0.1758(19) 0.1603(18) 0.1608(18) -0.0072(16) 0.0031(16) -0.0002(16)
N11 0.298(6) 0.219(5) 0.130(4) 0.014(4) -0.027(5) -0.038(5)
N12 0.264(4) 0.204(3) 0.161(3) 0.029(3) -0.056(3) -0.065(3)
N13 0.266(3) 0.215(3) 0.186(3) 0.035(3) -0.071(3) -0.089(3)
N14 0.283(3) 0.264(3) 0.242(3) 0.076(3) -0.084(3) -0.089(3)
N15 0.276(4) 0.256(4) 0.254(4) 0.078(4) -0.071(4) -0.076(4)
C11 0.244(4) 0.204(4) 0.158(4) -0.003(4) -0.064(4) -0.068(4)
C12 0.276(3) 0.235(3) 0.198(3) 0.042(3) -0.079(3) -0.092(3)
C13 0.271(6) 0.258(6) 0.216(6) 0.042(6) -0.079(6) -0.101(6)
C14 0.280(3) 0.247(3) 0.219(3) 0.060(3) -0.083(3) -0.101(3)
C15 0.285(3) 0.249(3) 0.219(3) 0.065(3) -0.091(3) -0.102(3)
C16 0.288(3) 0.261(3) 0.227(3) 0.075(3) -0.096(3) -0.100(3)
C17 0.286(3) 0.256(3) 0.233(3) 0.080(3) -0.089(3) -0.106(3)
C18 0.282(3) 0.259(3) 0.229(3) 0.069(3) -0.097(3) -0.107(3)
C19 0.287(3) 0.246(3) 0.223(3) 0.070(3) -0.087(3) -0.104(3)
C20 0.287(4) 0.261(4) 0.246(4) 0.096(4) -0.087(4) -0.093(4)
C21 0.202(3) 0.212(3) 0.210(3) -0.008(3) 0.015(3) -0.004(3)
C28 0.254(2) 0.255(2) 0.260(2) 0.070(2) 0.070(2) 0.085(2)
C29 0.250(2) 0.251(2) 0.256(2) 0.056(2) 0.067(2) 0.075(2)

loop_
_atom_type_symbol
_atom_type_description
_atom_type_scat_dispersion_real
_atom_type_scat_dispersion_imag
_atom_type_scat_source
C C 0.0033 0.0016 'International Tables Vol C Tables 4.2.6.8 and 6.1.1.4'
H H 0.0000 0.0000 'International Tables Vol C Tables 4.2.6.8 and 6.1.1.4'
N N 0.0061 0.0033 'International Tables Vol C Tables 4.2.6.8 and 6.1.1.4'
O O 0.0106 0.0060 'International Tables Vol C Tables 4.2.6.8 and 6.1.1.4'
F F 0.0171 0.0103 'International Tables Vol C Tables 4.2.6.8 and 6.1.1.4'
S S 0.1246 0.1234 'International Tables Vol C Tables 4.2.6.8 and 6.1.1.4'
Ag Ag -0.8971 1.1015 'International Tables Vol C Tables 4.2.6.8 and 6.1.1.4'

loop_
_geom_angle_atom_site_label_1
_geom_angle_atom_site_label_2
_geom_angle_atom_site_label_3
_geom_angle
_geom_angle_site_symmetry_1
_geom_angle_site_symmetry_3
S1 Ag1 S1 117.97(3) . 9_456
S1 Ag1 S1 117.97(3) . 5_465
S1 Ag1 S1 117.97(3) 9_456 5_465
S2 Ag2 S1 121.12(8) . .
S2 Ag2 S2 117.70(4) . 21_565
S1 Ag2 S2 116.22(8) . 21_565
C11 S1 Ag2 101.6(2) . .
C11 S1 Ag1 109.2(2) . .
Ag2 S1 Ag1 89.43(8) . .
C21 S2 Ag2 108.0(2) . .
C21 S2 Ag2 101.57(19) . 17_556
Ag2 S2 Ag2 90.67(8) . 17_556
C11 N11 H11A 120.0 . .
C11 N11 H11B 120.0 . .
H11A N11 H11B 120.0 . .
C11 N12 N13 115.2(6) . .
C12 N13 N12 107.6(5) . .
C20 N14 C17 127.5(8) . .
C20 N14 H14A 116.3 . .
C17 N14 H14A 116.3 . .
C20 N15 C20 105.3(11) . 10_554
N12 C11 N11 119.9(6) . .
N12 C11 S1 132.0(5) . .
N11 C11 S1 108.1(4) . .
N13 C12 C13 130.6(6) . .
N13 C12 C14 114.7(5) . .
C13 C12 C14 114.7(5) . .
C12 C13 H13A 109.5 . .
C12 C13 H13B 109.5 . .
H13A C13 H13B 109.5 . .
C12 C13 H13C 109.5 . .
H13A C13 H13C 109.5 . .
H13B C13 H13C 109.5 . .
C19 C14 C15 117.8(5) . .
C19 C14 C12 123.2(5) . .
C15 C14 C12 119.0(5) . .
C16 C15 C14 120.8(6) . .
C16 C15 H15A 119.6 . .
C14 C15 H15A 119.6 . .
C15 C16 C17 119.1(6) . .
C15 C16 H16A 120.4 . .
C17 C16 H16A 120.4 . .
C18 C17 C16 120.7(6) . .
C18 C17 N14 125.6(6) . .
C16 C17 N14 113.6(6) . .
C17 C18 C19 119.4(6) . .
C17 C18 H18A 120.3 . .
C19 C18 H18A 120.3 . .
C18 C19 C14 121.5(6) . .
C18 C19 H19A 119.2 . .
C14 C19 H19A 119.2 . .
N15 C20 N14 119.3(10) . .
N15 C20 N15 134.6(11) . 7_454
N14 C20 N15 105.5(9) . 7_454
N22 C21 N22' 55.3(6) . .
N22 C21 N21' 80.4(6) . .
N22' C21 N21' 119.5(7) . .
N22 C21 N21 122.6(8) . .
N22' C21 N21 76.5(7) . .
N21' C21 N21 101.7(7) . .
N22 C21 S2 126.4(6) . .
N22' C21 S2 117.1(6) . .
N21' C21 S2 122.3(5) . .
N21 C21 S2 101.1(6) . .
C21 N21 H21A 123.0 . .
C21 N21 H21B 116.9 . .
H21A N21 H21B 120.0 . .
C21 N22 N23 115.2(8) . .
C21 N22 H22A 118.3 . .
N23 N22 H22A 126.0 . .
C22 N23 N22 109.3(8) . .
C30 N24 C27 100.2(14) . .
C30 N24 H24A 126.3 . .
C27 N24 H24A 133.1 . .
C30 N24 H24B 102.3 . .
C27 N24 H24B 139.1 . .
H24A N24 H24B 43.8 . .
C30 N25 C30 112(2) 8 .
N23 C22 C23 135.6(8) . .
N23 C22 C24 111.7(7) . .
C23 C22 C24 112.1(6) . .
C29 C24 C25 115.7(4) . .
C29 C24 C22 122.3(4) . .
C25 C24 C22 118.4(4) . .
C24 C25 C26 117.2(4) . .
C24 C25 H25A 107.6 . .
C26 C25 H25A 110.8 . .
C25 C26 C27 115.0(5) . .
C25 C26 H26A 114.7 . .
C27 C26 H26A 130.2 . .
C26 C27 C28 113.2(4) . .
C26 C27 N24 92.6(8) . .
C28 C27 N24 110.9(9) . .
N25 C30 N24 125(2) 11_455 .
N25 C30 N25 128(2) 11_455 .
N24 C30 N25 107.2(19) . .
C27' C28 C29 118.8(3) . .
C27' C28 C27 75.5(6) . .
C29 C28 C27 116.1(4) . .
C27' C28 H28A 116.2 . .
C29 C28 H28A 110.4 . .
C27 C28 H28A 116.1 . .
C24 C29 C28 117.0(3) . .
C24 C29 C24' 80.7(4) . .
C28 C29 C24' 116.0(3) . .
C24 C29 H29A 109.6 . .
C28 C29 H29A 117.0 . .
C24' C29 H29A 111.0 . .
C21 N21' H21C 121.7 . .
C21 N21' H21D 118.3 . .
H21C N21' H21D 120.0 . .
C21 N22' N23' 121.3(8) . .
C21 N22' H22B 117.6 . .
N23' N22' H22B 121.1 . .
C22' N23' N22' 118.0(8) . .
C30' N24' C27' 126.7(17) . .
C30' N24' H24A 119.1 . .
C27' N24' H24A 97.1 . .
C30' N24' H24B 116.7 . .
C27' N24' H24B 116.2 . .
H24A N24' H24B 39.9 . .
C30' N25' C30' 113(2) 8 .
N23' C22' C23' 126.9(8) . .
N23' C22' C24' 111.7(7) . .
C23' C22' C24' 119.6(7) . .
C22' C23' H23D 109.5 . .
C22' C23' H23E 109.5 . .
H23D C23' H23E 109.5 . .
C22' C23' H23F 109.5 . .
H23D C23' H23F 109.5 . .
H23E C23' H23F 109.5 . .
C25' C24' C29 115.7(4) . .
C25' C24' C22' 115.7(4) . .
C29 C24' C22' 118.5(4) . .
C25' C26' C27' 117.1(4) . .
C25' C26' H26B 123.6 . .
C27' C26' H26B 118.3 . .
C26' C25' C24' 117.8(4) . .
C26' C25' H25B 117.9 . .
C24' C25' H25B 124.1 . .
C28 C27' C26' 115.6(4) . .
C28 C27' N24' 124.3(7) . .
C26' C27' N24' 110.2(7) . .
N25' C30' N25' 125(2) 11_455 .
N25' C30' N24' 124(2) 11_455 .
N25' C30' N24' 110(2) . .
H2WA O2W H2WB 92(2) . .

loop_
_geom_bond_atom_site_label_1
_geom_bond_atom_site_label_2
_geom_bond_distance
_geom_bond_site_symmetry_2
Ag1 S1 2.515(2) .
Ag1 S1 2.515(2) 9_456
Ag1 S1 2.515(2) 5_465
Ag2 S2 2.475(3) .
Ag2 S1 2.482(3) .
Ag2 S2 2.511(3) 21_565
S1 C11 1.734(7) .
S2 C21 1.792(6) .
S2 Ag2 2.511(3) 17_556
N11 C11 1.440(7) .
N11 H11A 0.8700 .
N11 H11B 0.8700 .
N12 C11 1.248(7) .
N12 N13 1.351(7) .
N13 C12 1.281(7) .
N14 C20 1.355(12) .
N14 C17 1.472(9) .
N14 H14A 0.8700 .
N15 C20 1.301(12) .
N15 C20 1.401(12) 10_554
C12 C13 1.541(7) .
C12 C14 1.555(8) .
C13 H13A 0.9700 .
C13 H13B 0.9700 .
C13 H13C 0.9700 .
C14 C19 1.373(7) .
C14 C15 1.395(7) .
C15 C16 1.362(7) .
C15 H15A 0.9400 .
C16 C17 1.383(8) .
C16 H16A 0.9400 .
C17 C18 1.353(7) .
C18 C19 1.371(7) .
C18 H18A 0.9400 .
C19 H19A 0.9400 .
C20 N15 1.401(12) 7_454
C21 N22 1.216(8) .
C21 N22' 1.220(8) .
C21 N21' 1.450(9) .
C21 N21 1.458(9) .
N21 H21A 0.8999 .
N21 H21B 0.9001 .
N22 N23 1.357(9) .
N22 H22A 0.9001 .
N23 C22 1.282(8) .
N24 C30 1.36(3) .
N24 C27 1.722(19) .
N24 H24A 0.9001 .
N24 H24B 1.3015 .
N25 C30 1.35(3) 8
N25 C30 1.48(3) .
C22 C23 1.538(10) .
C22 C24 1.590(9) .
C23 H23A 0.9700 .
C23 H23B 0.9700 .
C23 H23C 0.9700 .
C24 C29 1.384(4) .
C24 C25 1.385(5) .
C25 C26 1.388(5) .
C25 H25A 0.9595 .
C26 C27 1.392(5) .
C26 H26A 0.9597 .
C27 C28 1.392(4) .
C30 N25 1.35(3) 11_455
C28 C27' 1.381(4) .
C28 C29 1.385(3) .
C28 H28A 0.9600 .
C29 C24' 1.388(5) .
C29 H29A 0.9602 .
N21' H21C 0.8997 .
N21' H21D 0.9005 .
N22' N23' 1.348(9) .
N22' H22B 0.8996 .
N23' C22' 1.301(9) .
N24' C30' 1.32(3) .
N24' C27' 1.531(17) .
N24' H24A 1.3826 .
N24' H24B 0.8997 .
N25' C30' 1.29(3) 8
N25' C30' 1.30(3) .
C22' C23' 1.561(10) .
C22' C24' 1.631(9) .
C23' H23D 0.9700 .
C23' H23E 0.9700 .
C23' H23F 0.9700 .
C24' C25' 1.384(5) .
C26' C25' 1.382(5) .
C26' C27' 1.387(5) .
C26' H26B 0.9599 .
C25' H25B 0.9597 .
C30' N25' 1.29(3) 11_455
O2W H2WA 0.967(18) .
O2W H2WB 0.965(16) .

loop_
_platon_squeeze_void_nr
_platon_squeeze_void_average_x
_platon_squeeze_void_average_y
_platon_squeeze_void_average_z
_platon_squeeze_void_volume
_platon_squeeze_void_count_electrons
_platon_squeeze_void_content
1 0.002 -0.006 0.000 28143 8759 ' '

loop_
_publcif_info_datablock.id
_publcif_info_datablock.publ_exptl
_publcif_info_datablock.publ_geom
_publcif_info_datablock.structure
{a852543b-5d75-4bc3-9ed1-d55b92182355} y y y

loop_
_publcif_info_exptl_table_extra_item
sin_theta_over_lambda_max

loop_
_publcif_info_tables.block_id
_publcif_info_tables.reference_item
{a852543b-5d75-4bc3-9ed1-d55b92182355} '_publcif_info_datablock.publ_exptl'

loop_
_publcif_info_cif.paper_type
EX
